data_2207440
loop_
_publ_author_name
'\,Sahin, Onur'
'Albayrak, \,Ci\(gdem'
'Odaba\,so\(glu, Mustafa'
'B\"uy\"ukg\"ung\"or, Orhan'

_publ_section_title
;
 (<i>E</i>)-5-(4-Bromophenyldiazenyl)salicylaldehyde
;
_journal_coeditor_code BH6041
_journal_issue 12
_journal_name_full 'Acta Crystallographica Section E'
_journal_page_first o4151
_journal_page_last o4153
_journal_paper_doi 10.1107/S1600536805036822
_journal_volume 61
_journal_year 2005
_chemical_formula_iupac 'C13 H9 Br N2 O2'
_chemical_formula_moiety 'C13 H9 Br N2 O2'
_chemical_formula_sum 'C13 H9 Br N2 O2'
_chemical_formula_weight 305.13
_chemical_melting_point 490.0(10)
_chemical_name_systematic
;
(E)-5-(4-Bromophenyldiazenyl)salicylaldehyde
;
_space_group_IT_number 4
_symmetry_cell_setting monoclinic
_symmetry_space_group_name_Hall 'P 2yb'
_symmetry_space_group_name_H-M 'P 1 21 1'
_atom_sites_solution_hydrogens geom
_atom_sites_solution_primary direct
_atom_sites_solution_secondary difmap
_cell_angle_alpha 90.00
_cell_angle_beta 92.101(12)
_cell_angle_gamma 90.00
_cell_formula_units_Z 2
_cell_length_a 3.8914(6)
_cell_length_b 5.8043(5)
_cell_length_c 25.745(4)
_cell_measurement_reflns_used 9332
_cell_measurement_temperature 296
_cell_measurement_theta_max 28.00
_cell_measurement_theta_min 1.58
_cell_volume 581.11(14)
_computing_cell_refinement X-AREA
_computing_data_collection 'X-AREA (Stoe & Cie, 2002)'
_computing_data_reduction 'X-RED32 (Stoe & Cie, 2002)'
_computing_molecular_graphics 'ORTEP-3 for Windows (Farrugia, 1997)'
_computing_publication_material 'WinGX (Farrugia, 1999)'
_computing_structure_refinement 'SHELXL97 (Sheldrick, 1997)'
_computing_structure_solution 'SHELXS97 (Sheldrick, 1997)'
_diffrn_ambient_temperature 296
_diffrn_detector_area_resol_mean 6.67
_diffrn_measured_fraction_theta_full 0.999
_diffrn_measured_fraction_theta_max 0.999
_diffrn_measurement_device_type 'Stoe IPDS-2'
_diffrn_measurement_method \w
_diffrn_radiation_monochromator graphite
_diffrn_radiation_source 'fine-focus sealed tube'
_diffrn_radiation_type MoK\a
_diffrn_radiation_wavelength 0.71073
_diffrn_reflns_av_R_equivalents 0.0824
_diffrn_reflns_av_sigmaI/netI 0.0533
_diffrn_reflns_limit_h_max 5
_diffrn_reflns_limit_h_min -5
_diffrn_reflns_limit_k_max 7
_diffrn_reflns_limit_k_min -7
_diffrn_reflns_limit_l_max 33
_diffrn_reflns_limit_l_min -33
_diffrn_reflns_number 9332
_diffrn_reflns_theta_full 28.00
_diffrn_reflns_theta_max 28.00
_diffrn_reflns_theta_min 1.58
_diffrn_standards_decay_% <2
_diffrn_standards_number 0
_exptl_absorpt_coefficient_mu 3.531
_exptl_absorpt_correction_T_max 0.8543
_exptl_absorpt_correction_T_min 0.2575
_exptl_absorpt_correction_type integration
_exptl_absorpt_process_details '(X-RED32; Stoe & Cie, 2002)'
_exptl_crystal_colour orange
_exptl_crystal_density_diffrn 1.744
_exptl_crystal_density_method 'not measured'
_exptl_crystal_description plate
_exptl_crystal_F_000 304
_exptl_crystal_size_max 0.50
_exptl_crystal_size_mid 0.29
_exptl_crystal_size_min 0.04
_refine_diff_density_max 0.311
_refine_diff_density_min -0.994
_refine_ls_abs_structure_details 'Flack (1983), 1213 Friedel pairs'
_refine_ls_abs_structure_Flack 0.140(11)
_refine_ls_extinction_method none
_refine_ls_goodness_of_fit_ref 1.069
_refine_ls_hydrogen_treatment mixed
_refine_ls_matrix_type full
_refine_ls_number_parameters 167
_refine_ls_number_reflns 2744
_refine_ls_number_restraints 1
_refine_ls_restrained_S_all 1.069
_refine_ls_R_factor_all 0.0366
_refine_ls_R_factor_gt 0.0332
_refine_ls_shift/su_max 0.000
_refine_ls_shift/su_mean 0.000
_refine_ls_structure_factor_coef Fsqd
_refine_ls_weighting_details 'calc w = 1/[\s^2^(Fo^2^)+(0.0352P)^2^+0.0931P] where P = (Fo^2^+2Fc^2^)/3'
_refine_ls_weighting_scheme calc
_refine_ls_wR_factor_gt 0.0780
_refine_ls_wR_factor_ref 0.0799
_reflns_number_gt 2547
_reflns_number_total 2744
_reflns_threshold_expression I>2\s(I)
_cod_data_source_file bh6041.cif
_cod_data_source_block I
_cod_depositor_comments
;
The following automatic conversions were performed:

'_chemical_melting_point' value '489-491' was changed to '490.0(10)'
- the average value was taken and precision was estimated.

Automatic conversion script
Id: cif_fix_values 1646 2011-03-28 12:23:43Z adriana 

The following automatic conversions were performed:

'_chemical_melting_point' value '489-491' was changed to '490.0(10)'
- the average value was taken and precision was estimated.

Automatic conversion script
Id: cif_fix_values 1715 2011-07-08 13:25:40Z adriana 
;
_cod_original_cell_volume 581.11(13)
_cod_original_sg_symbol_H-M 'P 21'
_cod_database_code 2207440

loop_
_symmetry_equiv_pos_as_xyz
'x, y, z'
'-x, y+1/2, -z'

loop_
_atom_site_label
_atom_site_fract_x
_atom_site_fract_y
_atom_site_fract_z
_atom_site_U_iso_or_equiv
_atom_site_adp_type
_atom_site_calc_flag
_atom_site_refinement_flags
_atom_site_occupancy
_atom_site_type_symbol
C1 0.2505(9) 0.8568(5) 0.89216(12) 0.0443(7) Uani d . 1 C
C2 0.1045(7) 1.0694(8) 0.87838(11) 0.0438(6) Uani d . 1 C
C3 0.0843(9) 1.1366(5) 0.82646(13) 0.0440(7) Uani d . 1 C
H3 -0.0126 1.2779 0.8172 0.053 Uiso calc R 1 H
C4 0.2073(9) 0.9942(5) 0.78895(12) 0.0415(7) Uani d . 1 C
H4 0.1943 1.0412 0.7544 0.050 Uiso calc R 1 H
C5 0.3516(9) 0.7804(5) 0.80146(12) 0.0386(6) Uani d . 1 C
C6 0.3731(9) 0.7142(5) 0.85316(13) 0.0431(7) Uani d . 1 C
H6 0.4705 0.5727 0.8621 0.052 Uiso calc R 1 H
C7 0.2690(14) 0.7782(7) 0.94562(14) 0.0612(10) Uani d . 1 C
H7 0.3716 0.6363 0.9527 0.073 Uiso calc R 1 H
C8 0.5550(8) 0.5340(5) 0.68011(11) 0.0365(6) Uani d . 1 C
C9 0.5068(9) 0.6044(5) 0.62879(12) 0.0415(7) Uani d . 1 C
H9 0.4031 0.7457 0.6215 0.050 Uiso calc R 1 H
C10 0.6113(9) 0.4666(5) 0.58846(13) 0.0430(7) Uani d . 1 C
H10 0.5791 0.5128 0.5540 0.052 Uiso calc R 1 H
C11 0.7658(8) 0.2571(5) 0.60090(12) 0.0391(6) Uani d . 1 C
C12 0.8148(9) 0.1843(5) 0.65164(13) 0.0414(6) Uani d . 1 C
H12 0.9174 0.0426 0.6589 0.050 Uiso calc R 1 H
C13 0.7105(9) 0.3233(5) 0.69149(13) 0.0413(6) Uani d . 1 C
H13 0.7438 0.2764 0.7258 0.050 Uiso calc R 1 H
Br1 0.91129(7) 0.06559(6) 0.545937(11) 0.04836(11) Uani d . 1 Br
N1 0.4795(7) 0.6226(4) 0.76440(11) 0.0410(6) Uani d . 1 N
N2 0.4343(8) 0.6899(5) 0.71817(10) 0.0416(6) Uani d . 1 N
O1 0.1574(12) 0.8874(6) 0.98215(11) 0.0834(11) Uani d . 1 O
O2 -0.0211(9) 1.2197(5) 0.91331(11) 0.0606(7) Uani d . 1 O
H2 0.024(15) 1.172(10) 0.944(2) 0.091 Uiso d . 1 H

loop_
_atom_site_aniso_label
_atom_site_aniso_U_11
_atom_site_aniso_U_22
_atom_site_aniso_U_33
_atom_site_aniso_U_12
_atom_site_aniso_U_13
_atom_site_aniso_U_23
C1 0.057(2) 0.0443(15) 0.0312(15) -0.0085(14) 0.0013(14) 0.0001(12)
C2 0.0536(14) 0.0436(12) 0.0348(13) -0.005(2) 0.0079(11) -0.0085(17)
C3 0.0518(17) 0.0405(14) 0.0397(17) 0.0026(11) 0.0022(14) -0.0019(11)
C4 0.0505(17) 0.0441(15) 0.0300(14) 0.0015(11) 0.0043(13) -0.0006(10)
C5 0.0445(16) 0.0415(14) 0.0299(14) -0.0011(12) 0.0032(12) -0.0046(11)
C6 0.0548(18) 0.0397(14) 0.0351(16) -0.0005(13) 0.0035(14) 0.0003(12)
C7 0.094(3) 0.0537(19) 0.0363(18) -0.0030(19) 0.002(2) -0.0015(15)
C8 0.0432(13) 0.0317(16) 0.0346(14) 0.0002(11) 0.0005(11) -0.0037(11)
C9 0.0479(15) 0.038(2) 0.0387(15) 0.0035(12) 0.0025(12) 0.0013(11)
C10 0.0530(18) 0.0440(13) 0.0323(14) 0.0009(13) 0.0047(13) 0.0025(12)
C11 0.0378(15) 0.0441(14) 0.0354(15) -0.0026(12) 0.0019(12) -0.0023(12)
C12 0.0461(16) 0.0418(14) 0.0363(16) 0.0058(12) 0.0024(13) -0.0021(12)
C13 0.0474(17) 0.0450(15) 0.0317(15) 0.0053(13) 0.0027(13) 0.0026(12)
Br1 0.05167(16) 0.05427(16) 0.03971(17) 0.0018(2) 0.00924(11) -0.01062(16)
N1 0.0494(14) 0.0410(15) 0.0330(13) 0.0017(9) 0.0060(11) -0.0028(9)
N2 0.0508(15) 0.0436(13) 0.0307(13) 0.0048(11) 0.0047(11) -0.0038(10)
O1 0.141(3) 0.0753(19) 0.0347(15) 0.006(2) 0.0179(17) -0.0027(14)
O2 0.086(2) 0.0554(13) 0.0413(14) 0.0045(13) 0.0152(14) -0.0104(11)

loop_
_atom_type_symbol
_atom_type_description
_atom_type_scat_dispersion_real
_atom_type_scat_dispersion_imag
_atom_type_scat_source
C C 0.0033 0.0016 'International Tables Vol C Tables 4.2.6.8 and 6.1.1.4'
H H 0.0000 0.0000 'International Tables Vol C Tables 4.2.6.8 and 6.1.1.4'
Br Br -0.2901 2.4595 'International Tables Vol C Tables 4.2.6.8 and 6.1.1.4'
N N 0.0061 0.0033 'International Tables Vol C Tables 4.2.6.8 and 6.1.1.4'
O O 0.0106 0.0060 'International Tables Vol C Tables 4.2.6.8 and 6.1.1.4'

loop_
_geom_angle_atom_site_label_1
_geom_angle_atom_site_label_2
_geom_angle_atom_site_label_3
_geom_angle
_geom_angle_publ_flag
C6 C1 C2 119.1(3) ?
C6 C1 C7 119.3(3) ?
C2 C1 C7 121.6(3) ?
O2 C2 C3 116.6(4) y
O2 C2 C1 123.5(3) y
C3 C2 C1 119.9(3) ?
C4 C3 C2 119.9(3) ?
C4 C3 H3 120.0 ?
C2 C3 H3 120.0 ?
C3 C4 C5 121.5(3) ?
C3 C4 H4 119.3 ?
C5 C4 H4 119.3 ?
C6 C5 C4 118.6(3) ?
C6 C5 N1 117.0(3) y
C4 C5 N1 124.4(3) y
C5 C6 C1 121.0(3) ?
C5 C6 H6 119.5 ?
C1 C6 H6 119.5 ?
O1 C7 C1 123.9(4) ?
O1 C7 H7 118.0 ?
C1 C7 H7 118.0 ?
C9 C8 C13 120.1(3) ?
C9 C8 N2 115.5(3) y
C13 C8 N2 124.4(3) y
C10 C9 C8 120.7(3) ?
C10 C9 H9 119.7 ?
C8 C9 H9 119.7 ?
C9 C10 C11 118.0(3) ?
C9 C10 H10 121.0 ?
C11 C10 H10 121.0 ?
C12 C11 C10 122.0(3) ?
C12 C11 Br1 119.4(2) ?
C10 C11 Br1 118.6(2) ?
C13 C12 C11 119.4(3) ?
C13 C12 H12 120.3 ?
C11 C12 H12 120.3 ?
C12 C13 C8 119.7(3) ?
C12 C13 H13 120.1 ?
C8 C13 H13 120.1 ?
N2 N1 C5 113.2(2) ?
N1 N2 C8 114.5(3) ?
C2 O2 H2 110(4) ?

loop_
_geom_bond_atom_site_label_1
_geom_bond_atom_site_label_2
_geom_bond_distance
_geom_bond_publ_flag
C1 C6 1.399(5) ?
C1 C2 1.399(6) ?
C1 C7 1.449(5) ?
C2 O2 1.357(4) y
C2 C3 1.392(5) ?
C3 C4 1.371(4) ?
C3 H3 0.9300 ?
C4 C5 1.395(4) ?
C4 H4 0.9300 ?
C5 C6 1.385(4) ?
C5 N1 1.426(4) y
C6 H6 0.9300 ?
C7 O1 1.227(5) y
C7 H7 0.9300 ?
C8 C9 1.389(4) ?
C8 C13 1.391(4) ?
C8 N2 1.426(4) y
C9 C10 1.384(4) ?
C9 H9 0.9300 ?
C10 C11 1.388(4) ?
C10 H10 0.9300 ?
C11 C12 1.380(4) ?
C11 Br1 1.902(3) ?
C12 C13 1.378(4) ?
C12 H12 0.9300 ?
C13 H13 0.9300 ?
N1 N2 1.259(4) y
O2 H2 0.84(6) ?

loop_
_geom_hbond_atom_site_label_D
_geom_hbond_atom_site_label_H
_geom_hbond_atom_site_label_A
_geom_hbond_site_symmetry_A
_geom_hbond_distance_DH
_geom_hbond_distance_HA
_geom_hbond_distance_DA
_geom_hbond_angle_DHA
_geom_hbond_publ_flag
O2 H2 O1 . 0.84(6) 1.99(6) 2.693(4) 141(5) yes
O2 H2 O1 2_557 0.84(6) 2.41(6) 2.929(4) 121(5) yes

loop_
_geom_torsion_atom_site_label_1
_geom_torsion_atom_site_label_2
_geom_torsion_atom_site_label_3
_geom_torsion_atom_site_label_4
_geom_torsion
_geom_torsion_publ_flag
C6 C1 C2 O2 -179.9(3) ?
C7 C1 C2 O2 1.8(6) ?
C6 C1 C2 C3 -0.3(5) ?
C7 C1 C2 C3 -178.5(4) ?
O2 C2 C3 C4 179.7(3) ?
C1 C2 C3 C4 0.0(5) ?
C2 C3 C4 C5 0.5(5) ?
C3 C4 C5 C6 -0.8(5) ?
C3 C4 C5 N1 179.0(3) ?
C4 C5 C6 C1 0.6(5) ?
N1 C5 C6 C1 -179.3(3) ?
C2 C1 C6 C5 0.0(5) ?
C7 C1 C6 C5 178.3(4) ?
C6 C1 C7 O1 -177.4(4) ?
C2 C1 C7 O1 0.9(7) ?
C13 C8 C9 C10 0.1(5) ?
N2 C8 C9 C10 -179.5(3) ?
C8 C9 C10 C11 -0.2(5) ?
C9 C10 C11 C12 0.3(5) ?
C9 C10 C11 Br1 -180.0(2) ?
C10 C11 C12 C13 -0.5(5) ?
Br1 C11 C12 C13 179.8(3) ?
C11 C12 C13 C8 0.5(5) ?
C9 C8 C13 C12 -0.3(5) ?
N2 C8 C13 C12 179.3(3) ?
C6 C5 N1 N2 176.5(3) ?
C4 C5 N1 N2 -3.3(5) ?
C5 N1 N2 C8 -179.1(3) y
C9 C8 N2 N1 179.8(3) ?
C13 C8 N2 N1 0.1(5) ?

loop_
_cod_related_entry_id
_cod_related_entry_database
_cod_related_entry_code
1 ChemSpider 21180057
